data_4101283
loop_
_publ_author_name
'Ishikawa, Hayato'
'Elliott, Gregory I'
'Velcicky, Juraj'
'Choi, Younggi'
'Boger, Dale L'

_publ_section_title
;
 Total synthesis of (-)- and ent-(+)-vindoline and related alkaloids.
;
_journal_issue 32
_journal_name_full 'Journal of the American Chemical Society'
_journal_page_first 10596
_journal_page_last 10612
_journal_paper_doi 10.1021/ja061256t
_journal_volume 128
_journal_year 2006
_chemical_formula_sum 'C37 H37 Br N2 O8'
_chemical_formula_weight 717.60
_chemical_name_systematic
; 
 ? 
;
_space_group_IT_number 2
_symmetry_cell_setting triclinic
_symmetry_space_group_name_Hall '-P 1'
_symmetry_space_group_name_H-M 'P -1'
_atom_sites_solution_hydrogens geom
_atom_sites_solution_primary direct
_atom_sites_solution_secondary difmap
_audit_creation_method SHELXL-97
_cell_angle_alpha 109.94(3)
_cell_angle_beta 95.96(3)
_cell_angle_gamma 110.80(3)
_cell_formula_units_Z 4
_cell_length_a 14.772(3)
_cell_length_b 14.944(3)
_cell_length_c 18.334(4)
_cell_measurement_reflns_used 4824
_cell_measurement_temperature 296(2)
_cell_measurement_theta_max 21.42
_cell_measurement_theta_min 2.23
_cell_volume 3438.0(12)
_computing_cell_refinement 'Bruker SMART'
_computing_data_collection 'Bruker SMART'
_computing_data_reduction 'Bruker SAINT+'
_computing_molecular_graphics 'Bruker SHELXTL'
_computing_publication_material 'Bruker SHELXTL'
_computing_structure_refinement 'SHELXL-97 (Sheldrick, 1997)'
_computing_structure_solution 'SHELXS-97 (Sheldrick, 1997)'
_diffrn_ambient_temperature 296(2)
_diffrn_measured_fraction_theta_full 0.995
_diffrn_measured_fraction_theta_max 0.995
_diffrn_measurement_device_type 'CCD area detector'
_diffrn_measurement_method 'phi and omega scans'
_diffrn_radiation_monochromator graphite
_diffrn_radiation_source 'normal-focus sealed tube'
_diffrn_radiation_type MoK\a
_diffrn_radiation_wavelength 0.71073
_diffrn_reflns_av_R_equivalents 0.0502
_diffrn_reflns_av_sigmaI/netI 0.0894
_diffrn_reflns_limit_h_max 17
_diffrn_reflns_limit_h_min -17
_diffrn_reflns_limit_k_max 17
_diffrn_reflns_limit_k_min -17
_diffrn_reflns_limit_l_max 21
_diffrn_reflns_limit_l_min -21
_diffrn_reflns_number 25291
_diffrn_reflns_theta_full 25.00
_diffrn_reflns_theta_max 25.00
_diffrn_reflns_theta_min 1.22
_diffrn_standards_decay_% 1
_exptl_absorpt_coefficient_mu 1.250
_exptl_absorpt_correction_T_max 0.8062
_exptl_absorpt_correction_T_min 0.7209
_exptl_absorpt_correction_type none
_exptl_absorpt_process_details 'SADABS (Sheldrick, 1999)'
_exptl_crystal_colour Colorless'
_exptl_crystal_density_diffrn 1.386
_exptl_crystal_density_meas 0
_exptl_crystal_density_method 'not measured'
_exptl_crystal_description Parallelepiped
_exptl_crystal_F_000 1488
_exptl_crystal_size_max 0.28
_exptl_crystal_size_mid 0.22
_exptl_crystal_size_min 0.18
_refine_diff_density_max 0.759
_refine_diff_density_min -0.566
_refine_diff_density_rms 0.063
_refine_ls_extinction_method none
_refine_ls_goodness_of_fit_ref 0.960
_refine_ls_hydrogen_treatment mixed
_refine_ls_matrix_type full
_refine_ls_number_parameters 873
_refine_ls_number_reflns 12045
_refine_ls_number_restraints 0
_refine_ls_restrained_S_all 0.960
_refine_ls_R_factor_all 0.1431
_refine_ls_R_factor_gt 0.0633
_refine_ls_shift/su_max 0.253
_refine_ls_shift/su_mean 0.003
_refine_ls_structure_factor_coef Fsqd
_refine_ls_weighting_details 'calc w=1/[\s^2^(Fo^2^)+(0.0860P)^2^+0.0000P] where P=(Fo^2^+2Fc^2^)/3'
_refine_ls_weighting_scheme calc
_refine_ls_wR_factor_gt 0.1423
_refine_ls_wR_factor_ref 0.1804
_reflns_number_gt 5759
_reflns_number_total 12045
_reflns_threshold_expression >2sigma(I)
_cod_data_source_file ja061256trom20060221_080430.cif
_cod_data_source_block yoch
_cod_depositor_comments
;
The following automatic conversions were performed:
'_symmetry_cell_setting' value 'Triclinic' changed to 'triclinic'
according to '/home/saulius/struct/CIF-dictionaries/cif_core.dic'
dictionary named 'cif_core.dic' version 2.4.1 from 2010-06-29.

Automatic conversion script
Id: cif_fix_enum 1527 2010-12-29 10:47:43Z saulius 
;
_cod_original_sg_symbol_H-M P-1
_cod_database_code 4101283

loop_
_symmetry_equiv_pos_as_xyz
'x, y, z'
'-x, -y, -z'

loop_
_atom_site_label
_atom_site_type_symbol
_atom_site_fract_x
_atom_site_fract_y
_atom_site_fract_z
_atom_site_U_iso_or_equiv
_atom_site_adp_type
_atom_site_occupancy
_atom_site_symmetry_multiplicity
_atom_site_calc_flag
_atom_site_refinement_flags
Br1 Br 1.18466(4) 0.88119(5) 0.50300(4) 0.0906(3) Uani 1 1 d .
O1 O 0.6070(2) 0.6749(2) 0.78691(16) 0.0489(8) Uani 1 1 d .
O2 O 0.1380(3) 0.1559(3) 0.6636(2) 0.0803(11) Uani 1 1 d .
O3 O 0.5900(3) 0.6199(3) 0.5378(2) 0.0798(11) Uani 1 1 d .
O4 O 0.6304(3) 0.6878(3) 0.9870(2) 0.1032(15) Uani 1 1 d .
O5 O 0.7121(3) 0.7949(3) 0.9331(2) 0.0881(12) Uani 1 1 d .
O6 O 0.7326(2) 0.5801(3) 0.84744(19) 0.0663(9) Uani 1 1 d .
O7 O 0.7679(3) 0.6189(2) 0.5975(2) 0.0726(10) Uani 1 1 d .
O8 O 0.7843(3) 0.4803(3) 0.5176(3) 0.1180(18) Uani 1 1 d .
N1 N 0.4212(3) 0.4810(3) 0.8338(2) 0.0481(9) Uani 1 1 d .
N2 N 0.5391(3) 0.5998(3) 0.6450(2) 0.0468(9) Uani 1 1 d .
C1 C 0.2988(3) 0.3786(4) 0.6244(3) 0.0545(12) Uani 1 1 d .
H1A H 0.3067 0.4010 0.5831 0.065 Uiso 1 1 calc R
C2 C 0.2230(4) 0.2816(4) 0.6094(3) 0.0607(13) Uani 1 1 d .
H2A H 0.1804 0.2388 0.5583 0.073 Uiso 1 1 calc R
C3 C 0.2121(3) 0.2497(4) 0.6723(3) 0.0539(12) Uani 1 1 d .
C4 C 0.2745(3) 0.3109(4) 0.7488(3) 0.0504(12) Uani 1 1 d .
H4A H 0.2662 0.2882 0.7900 0.060 Uiso 1 1 calc R
C5 C 0.3505(3) 0.4077(3) 0.7626(2) 0.0420(11) Uani 1 1 d .
C6 C 0.3622(3) 0.4418(3) 0.7003(2) 0.0443(11) Uani 1 1 d .
C7 C 0.4430(3) 0.5527(3) 0.7340(2) 0.0427(11) Uani 1 1 d .
C8 C 0.4718(3) 0.5802(3) 0.8260(2) 0.0452(11) Uani 1 1 d .
H8A H 0.4493 0.6327 0.8561 0.054 Uiso 1 1 calc R
C9 C 0.5894(3) 0.6276(3) 0.8441(2) 0.0472(11) Uani 1 1 d .
C10 C 0.6279(3) 0.5396(3) 0.8139(3) 0.0479(11) Uani 1 1 d .
H10A H 0.5906 0.4794 0.8255 0.058 Uiso 1 1 calc R
C11 C 0.6049(3) 0.5106(3) 0.7204(2) 0.0438(11) Uani 1 1 d .
C12 C 0.5469(3) 0.5769(3) 0.7152(2) 0.0438(11) Uani 1 1 d .
C13 C 0.4114(4) 0.6277(4) 0.7068(3) 0.0577(13) Uani 1 1 d .
H13A H 0.3390 0.6019 0.6919 0.069 Uiso 1 1 calc R
H13B H 0.4392 0.6975 0.7494 0.069 Uiso 1 1 calc R
C14 C 0.4542(4) 0.6286(4) 0.6341(3) 0.0591(13) Uani 1 1 d .
H14A H 0.4042 0.5781 0.5844 0.071 Uiso 1 1 calc R
H14B H 0.4770 0.6975 0.6333 0.071 Uiso 1 1 calc R
C15 C 0.5995(4) 0.5956(4) 0.5949(3) 0.0585(14) Uani 1 1 d .
C16 C 0.6767(4) 0.5553(4) 0.6113(3) 0.0583(13) Uani 1 1 d .
H16A H 0.6534 0.4827 0.5724 0.070 Uiso 1 1 calc R
C17 C 0.7018(3) 0.5593(4) 0.6961(3) 0.0544(12) Uani 1 1 d .
H17A H 0.7400 0.6315 0.7341 0.065 Uiso 1 1 calc R
H17B H 0.7427 0.5212 0.6976 0.065 Uiso 1 1 calc R
C18 C 0.0621(5) 0.0990(5) 0.5920(4) 0.124(3) Uani 1 1 d .
H18A H 0.0139 0.0377 0.5946 0.148 Uiso 1 1 calc R
H18B H 0.0906 0.0783 0.5478 0.148 Uiso 1 1 calc R
H18C H 0.0298 0.1419 0.5845 0.148 Uiso 1 1 calc R
C19 C 0.4085(4) 0.4800(4) 0.9109(3) 0.0687(15) Uani 1 1 d .
H19A H 0.4053 0.4153 0.9121 0.082 Uiso 1 1 calc R
H19B H 0.3475 0.4865 0.9189 0.082 Uiso 1 1 calc R
H19C H 0.4642 0.5375 0.9528 0.082 Uiso 1 1 calc R
C20 C 0.6445(4) 0.7061(4) 0.9296(3) 0.0618(14) Uani 1 1 d .
C21 C 0.7731(6) 0.8723(5) 1.0130(4) 0.123(3) Uani 1 1 d .
H21A H 0.8189 0.9338 1.0089 0.147 Uiso 1 1 calc R
H21B H 0.8101 0.8435 1.0368 0.147 Uiso 1 1 calc R
H21C H 0.7305 0.8907 1.0458 0.147 Uiso 1 1 calc R
C22 C 0.7624(4) 0.5533(5) 0.9106(3) 0.0809(17) Uani 1 1 d .
H22A H 0.7690 0.4876 0.8888 0.097 Uiso 1 1 calc R
H22B H 0.7130 0.5457 0.9416 0.097 Uiso 1 1 calc R
C23 C 0.8631(4) 0.6420(4) 0.9636(4) 0.0741(16) Uani 1 1 d .
C24 C 0.8872(5) 0.6640(5) 1.0452(4) 0.098(2) Uani 1 1 d .
H24A H 0.8427 0.6245 1.0663 0.118 Uiso 1 1 calc R
C25 C 0.9773(7) 0.7449(6) 1.0947(5) 0.123(3) Uani 1 1 d .
H25A H 0.9930 0.7587 1.1490 0.148 Uiso 1 1 calc R
C26 C 1.0426(6) 0.8038(6) 1.0658(5) 0.112(3) Uani 1 1 d .
H26A H 1.1025 0.8584 1.1000 0.134 Uiso 1 1 calc R
C27 C 1.0205(5) 0.7831(6) 0.9857(5) 0.114(2) Uani 1 1 d .
H27A H 1.0657 0.8225 0.9649 0.137 Uiso 1 1 calc R
C28 C 0.9294(5) 0.7022(5) 0.9359(4) 0.100(2) Uani 1 1 d .
H28A H 0.9139 0.6893 0.8818 0.120 Uiso 1 1 calc R
C29 C 0.5491(3) 0.3913(3) 0.6701(3) 0.0504(12) Uani 1 1 d .
H29A H 0.4904 0.3640 0.6887 0.061 Uiso 1 1 calc R
H29B H 0.5264 0.3788 0.6145 0.061 Uiso 1 1 calc R
C30 C 0.6134(4) 0.3317(4) 0.6745(3) 0.0685(15) Uani 1 1 d .
H30A H 0.5739 0.2580 0.6439 0.082 Uiso 1 1 calc R
H30B H 0.6371 0.3445 0.7295 0.082 Uiso 1 1 calc R
H30C H 0.6695 0.3551 0.6530 0.082 Uiso 1 1 calc R
C31 C 0.8150(4) 0.5726(4) 0.5506(3) 0.0573(13) Uani 1 1 d .
C32 C 0.9063(3) 0.6485(4) 0.5432(3) 0.0514(12) Uani 1 1 d .
C33 C 0.9549(4) 0.6129(5) 0.4860(3) 0.0735(16) Uani 1 1 d .
H33A H 0.9306 0.5415 0.4544 0.088 Uiso 1 1 calc R
C34 C 1.0384(4) 0.6817(5) 0.4755(3) 0.0772(16) Uani 1 1 d .
H34A H 1.0703 0.6569 0.4373 0.093 Uiso 1 1 calc R
C35 C 1.0745(4) 0.7877(5) 0.5223(3) 0.0652(14) Uani 1 1 d .
C36 C 1.0304(4) 0.8241(4) 0.5811(3) 0.0644(14) Uani 1 1 d .
H36A H 1.0574 0.8951 0.6145 0.077 Uiso 1 1 calc R
C37 C 0.9458(4) 0.7550(4) 0.5906(3) 0.0590(13) Uani 1 1 d .
H37A H 0.9150 0.7803 0.6295 0.071 Uiso 1 1 calc R
Br2 Br 1.13894(6) 0.71286(6) 1.26414(5) 0.1410(4) Uani 1 1 d .
O9 O 0.5804(2) 0.1057(2) 0.72396(18) 0.0554(8) Uani 1 1 d .
O10 O 0.0998(3) -0.3550(3) 0.6909(2) 0.0872(12) Uani 1 1 d .
O11 O 0.5860(3) 0.3328(3) 0.9307(3) 0.1047(14) Uani 1 1 d .
O12 O 0.6648(4) 0.0575(3) 0.5950(3) 0.1103(16) Uani 1 1 d .
O13 O 0.6051(3) -0.1103(3) 0.5776(2) 0.0728(10) Uani 1 1 d .
O14 O 0.6882(2) -0.0257(2) 0.75313(19) 0.0578(9) Uani 1 1 d .
O15 O 0.7346(3) 0.2857(3) 0.9866(2) 0.0781(11) Uani 1 1 d .
O16 O 0.6713(3) 0.3005(3) 1.0950(2) 0.0983(14) Uani 1 1 d .
N3 N 0.3850(3) -0.1578(3) 0.6172(2) 0.0542(10) Uani 1 1 d .
N4 N 0.5078(3) 0.1730(3) 0.8284(3) 0.0617(11) Uani 1 1 d .
C38 C 0.2639(4) -0.0704(4) 0.7705(3) 0.0676(14) Uani 1 1 d .
H38A H 0.2708 -0.0066 0.8083 0.081 Uiso 1 1 calc R
C39 C 0.1883(4) -0.1642(5) 0.7641(3) 0.0715(15) Uani 1 1 d .
H39A H 0.1470 -0.1630 0.7992 0.086 Uiso 1 1 calc R
C40 C 0.1757(4) -0.2588(4) 0.7050(3) 0.0630(14) Uani 1 1 d .
C41 C 0.2383(4) -0.2621(4) 0.6542(3) 0.0584(13) Uani 1 1 d .
H41A H 0.2297 -0.3259 0.6153 0.070 Uiso 1 1 calc R
C42 C 0.3142(3) -0.1698(4) 0.6616(3) 0.0500(12) Uani 1 1 d .
C43 C 0.3278(3) -0.0726(4) 0.7210(3) 0.0509(12) Uani 1 1 d .
C44 C 0.4106(3) 0.0146(4) 0.7121(3) 0.0521(12) Uani 1 1 d .
C45 C 0.4432(3) -0.0468(4) 0.6394(3) 0.0516(12) Uani 1 1 d .
H45A H 0.4299 -0.0286 0.5941 0.062 Uiso 1 1 calc R
C46 C 0.5595(3) -0.0020(3) 0.6756(3) 0.0492(12) Uani 1 1 d .
C47 C 0.5857(3) -0.0423(3) 0.7392(3) 0.0491(12) Uani 1 1 d .
H47A H 0.5417 -0.1165 0.7224 0.059 Uiso 1 1 calc R
C48 C 0.5641(3) 0.0280(3) 0.8159(3) 0.0489(12) Uani 1 1 d .
C49 C 0.5143(3) 0.0809(3) 0.7765(3) 0.0518(12) Uani 1 1 d .
C50 C 0.3832(4) 0.1044(4) 0.7073(3) 0.0687(15) Uani 1 1 d .
H50A H 0.4087 0.1255 0.6664 0.082 Uiso 1 1 calc R
H50B H 0.3110 0.0812 0.6942 0.082 Uiso 1 1 calc R
C51 C 0.4317(4) 0.1963(4) 0.7905(3) 0.0700(15) Uani 1 1 d .
H51A H 0.4622 0.2624 0.7854 0.084 Uiso 1 1 calc R
H51B H 0.3826 0.1997 0.8213 0.084 Uiso 1 1 calc R
C52 C 0.5784(4) 0.2433(4) 0.8988(3) 0.0689(15) Uani 1 1 d .
C53 C 0.6404(4) 0.2001(4) 0.9363(3) 0.0673(15) Uani 1 1 d .
H53A H 0.6043 0.1695 0.9700 0.081 Uiso 1 1 calc R
C54 C 0.6624(3) 0.1167(4) 0.8748(3) 0.0583(13) Uani 1 1 d .
H54A H 0.6973 0.0885 0.9022 0.070 Uiso 1 1 calc R
H54B H 0.7053 0.1481 0.8455 0.070 Uiso 1 1 calc R
C55 C 0.0275(5) -0.3568(5) 0.7364(4) 0.103(2) Uani 1 1 d .
H55A H -0.0243 -0.4266 0.7164 0.124 Uiso 1 1 calc R
H55B H -0.0013 -0.3100 0.7318 0.124 Uiso 1 1 calc R
H55C H 0.0591 -0.3350 0.7917 0.124 Uiso 1 1 calc R
C56 C 0.3632(4) -0.2313(4) 0.5336(3) 0.0663(14) Uani 1 1 d .
H56A H 0.3144 -0.2990 0.5255 0.080 Uiso 1 1 calc R
H56B H 0.4236 -0.2367 0.5224 0.080 Uiso 1 1 calc R
H56C H 0.3374 -0.2062 0.4983 0.080 Uiso 1 1 calc R
C57 C 0.6184(4) -0.0101(5) 0.6137(3) 0.0640(14) Uani 1 1 d .
C58 C 0.6574(5) -0.1356(5) 0.5164(4) 0.095(2) Uani 1 1 d .
H58A H 0.6407 -0.2094 0.4951 0.114 Uiso 1 1 calc R
H58B H 0.7284 -0.0972 0.5395 0.114 Uiso 1 1 calc R
H58C H 0.6379 -0.1171 0.4740 0.114 Uiso 1 1 calc R
C59 C 0.7073(4) -0.1164(4) 0.7392(4) 0.0688(15) Uani 1 1 d .
H59A H 0.6787 -0.1646 0.6832 0.083 Uiso 1 1 calc R
H59B H 0.6765 -0.1518 0.7717 0.083 Uiso 1 1 calc R
C60 C 0.8188(4) -0.0838(4) 0.7606(3) 0.0579(13) Uani 1 1 d .
C61 C 0.8815(4) -0.0180(4) 0.7331(3) 0.0757(16) Uani 1 1 d .
H61A H 0.8547 0.0060 0.6996 0.091 Uiso 1 1 calc R
C62 C 0.9850(5) 0.0138(5) 0.7544(4) 0.0900(19) Uani 1 1 d .
H62A H 1.0272 0.0605 0.7368 0.108 Uiso 1 1 calc R
C63 C 1.0237(5) -0.0249(6) 0.8015(5) 0.102(2) Uani 1 1 d .
H63A H 1.0924 -0.0054 0.8151 0.122 Uiso 1 1 calc R
C64 C 0.9629(6) -0.0909(6) 0.8281(4) 0.101(2) Uani 1 1 d .
H64A H 0.9898 -0.1171 0.8597 0.122 Uiso 1 1 calc R
C65 C 0.8598(5) -0.1203(4) 0.8087(4) 0.0802(17) Uani 1 1 d .
H65A H 0.8185 -0.1647 0.8284 0.096 Uiso 1 1 calc R
C66 C 0.5000(4) -0.0362(4) 0.8574(3) 0.0597(13) Uani 1 1 d .
H66A H 0.4722 0.0064 0.8920 0.072 Uiso 1 1 calc R
H66B H 0.4443 -0.0969 0.8164 0.072 Uiso 1 1 calc R
C67 C 0.5543(4) -0.0739(4) 0.9072(3) 0.0802(17) Uani 1 1 d .
H67A H 0.5065 -0.1218 0.9231 0.096 Uiso 1 1 calc R
H67B H 0.6012 -0.0150 0.9541 0.096 Uiso 1 1 calc R
H67C H 0.5895 -0.1087 0.8758 0.096 Uiso 1 1 calc R
C68 C 0.7388(5) 0.3319(5) 1.0659(4) 0.0714(16) Uani 1 1 d .
C69 C 0.8366(4) 0.4246(4) 1.1106(3) 0.0671(15) Uani 1 1 d .
C70 C 0.8443(5) 0.4917(5) 1.1885(4) 0.0876(18) Uani 1 1 d .
H70A H 0.7886 0.4778 1.2094 0.105 Uiso 1 1 calc R
C71 C 0.9315(6) 0.5768(5) 1.2344(4) 0.102(2) Uani 1 1 d .
H71A H 0.9352 0.6213 1.2857 0.123 Uiso 1 1 calc R
C72 C 1.0134(5) 0.5952(5) 1.2031(4) 0.092(2) Uani 1 1 d .
C73 C 1.0105(5) 0.5310(5) 1.1257(4) 0.0940(19) Uani 1 1 d .
H73A H 1.0667 0.5451 1.1055 0.113 Uiso 1 1 calc R
C74 C 0.9195(4) 0.4445(4) 1.0799(4) 0.0803(17) Uani 1 1 d .
H74A H 0.9151 0.4002 1.0284 0.096 Uiso 1 1 calc R

loop_
_atom_site_aniso_label
_atom_site_aniso_U_11
_atom_site_aniso_U_22
_atom_site_aniso_U_33
_atom_site_aniso_U_23
_atom_site_aniso_U_13
_atom_site_aniso_U_12
Br1 0.0579(4) 0.1129(5) 0.1091(5) 0.0672(4) 0.0278(3) 0.0215(4)
O1 0.0573(19) 0.0405(18) 0.0371(17) 0.0140(15) 0.0061(15) 0.0108(15)
O2 0.073(2) 0.067(2) 0.072(3) 0.035(2) -0.010(2) -0.001(2)
O3 0.104(3) 0.078(3) 0.051(2) 0.037(2) 0.025(2) 0.019(2)
O4 0.112(3) 0.108(3) 0.037(2) 0.022(2) 0.005(2) 0.000(3)
O5 0.108(3) 0.059(2) 0.044(2) 0.006(2) -0.010(2) 0.000(2)
O6 0.0419(19) 0.096(3) 0.061(2) 0.041(2) 0.0056(16) 0.0222(18)
O7 0.073(2) 0.050(2) 0.073(2) 0.0172(19) 0.042(2) 0.0037(19)
O8 0.098(3) 0.047(3) 0.169(5) 0.006(3) 0.078(3) 0.012(2)
N1 0.054(2) 0.055(2) 0.031(2) 0.0208(19) 0.0103(18) 0.015(2)
N2 0.055(2) 0.046(2) 0.035(2) 0.0205(19) 0.0091(19) 0.0135(19)
C1 0.053(3) 0.063(3) 0.049(3) 0.032(3) 0.011(2) 0.018(3)
C2 0.053(3) 0.062(3) 0.049(3) 0.018(3) -0.003(2) 0.012(3)
C3 0.044(3) 0.051(3) 0.061(3) 0.026(3) 0.008(3) 0.013(2)
C4 0.048(3) 0.063(3) 0.047(3) 0.031(3) 0.009(2) 0.023(3)
C5 0.039(3) 0.055(3) 0.036(3) 0.019(2) 0.008(2) 0.022(2)
C6 0.047(3) 0.052(3) 0.035(3) 0.019(2) 0.009(2) 0.021(2)
C7 0.045(3) 0.047(3) 0.038(3) 0.020(2) 0.012(2) 0.019(2)
C8 0.043(3) 0.053(3) 0.035(3) 0.016(2) 0.004(2) 0.019(2)
C9 0.053(3) 0.046(3) 0.033(3) 0.012(2) 0.007(2) 0.016(2)
C10 0.041(3) 0.052(3) 0.045(3) 0.021(2) 0.008(2) 0.013(2)
C11 0.040(3) 0.046(3) 0.041(3) 0.017(2) 0.012(2) 0.013(2)
C12 0.051(3) 0.037(3) 0.032(2) 0.013(2) 0.004(2) 0.009(2)
C13 0.061(3) 0.066(3) 0.055(3) 0.028(3) 0.011(3) 0.032(3)
C14 0.071(3) 0.052(3) 0.045(3) 0.022(3) 0.002(3) 0.017(3)
C15 0.068(4) 0.043(3) 0.043(3) 0.014(3) 0.014(3) 0.003(3)
C16 0.062(3) 0.042(3) 0.046(3) 0.008(2) 0.023(2) 0.002(3)
C17 0.050(3) 0.051(3) 0.052(3) 0.014(2) 0.017(2) 0.016(2)
C18 0.109(5) 0.089(5) 0.107(6) 0.046(4) -0.033(4) -0.019(4)
C19 0.077(4) 0.074(4) 0.045(3) 0.024(3) 0.012(3) 0.021(3)
C20 0.059(3) 0.066(4) 0.041(3) 0.012(3) 0.003(3) 0.018(3)
C21 0.145(6) 0.075(4) 0.067(4) -0.005(4) -0.015(4) 0.001(4)
C22 0.065(4) 0.093(4) 0.087(4) 0.047(4) -0.001(3) 0.030(3)
C23 0.060(4) 0.074(4) 0.074(4) 0.026(3) -0.010(3) 0.024(3)
C24 0.110(5) 0.089(5) 0.087(5) 0.043(4) -0.001(4) 0.034(4)
C25 0.150(8) 0.090(6) 0.084(5) 0.017(5) -0.038(6) 0.037(6)
C26 0.088(5) 0.086(6) 0.112(7) 0.002(5) -0.038(5) 0.036(4)
C27 0.072(5) 0.106(6) 0.112(6) 0.022(5) -0.005(4) 0.009(4)
C28 0.069(4) 0.112(5) 0.078(5) 0.024(4) -0.003(4) 0.014(4)
C29 0.052(3) 0.046(3) 0.047(3) 0.016(2) 0.015(2) 0.015(2)
C30 0.069(4) 0.054(3) 0.078(4) 0.021(3) 0.020(3) 0.027(3)
C31 0.055(3) 0.052(3) 0.055(3) 0.017(3) 0.016(3) 0.016(3)
C32 0.047(3) 0.055(3) 0.046(3) 0.020(3) 0.009(2) 0.016(3)
C33 0.058(4) 0.073(4) 0.073(4) 0.018(3) 0.026(3) 0.019(3)
C34 0.053(3) 0.099(5) 0.072(4) 0.032(4) 0.029(3) 0.023(3)
C35 0.051(3) 0.079(4) 0.065(4) 0.039(3) 0.007(3) 0.018(3)
C36 0.059(3) 0.064(3) 0.063(4) 0.026(3) 0.019(3) 0.017(3)
C37 0.057(3) 0.063(4) 0.052(3) 0.022(3) 0.020(3) 0.020(3)
Br2 0.1197(7) 0.0980(6) 0.1249(7) 0.0070(5) -0.0478(5) 0.0165(5)
O9 0.057(2) 0.0438(19) 0.061(2) 0.0192(17) 0.0161(17) 0.0182(16)
O10 0.071(3) 0.078(3) 0.115(3) 0.049(3) 0.036(2) 0.021(2)
O11 0.114(3) 0.063(3) 0.096(3) -0.012(2) -0.001(3) 0.042(3)
O12 0.141(4) 0.073(3) 0.134(4) 0.052(3) 0.092(3) 0.037(3)
O13 0.078(3) 0.061(2) 0.069(2) 0.019(2) 0.034(2) 0.022(2)
O14 0.046(2) 0.0439(19) 0.077(2) 0.0154(17) 0.0164(17) 0.0197(16)
O15 0.066(2) 0.070(2) 0.059(2) -0.004(2) 0.0064(19) 0.016(2)
O16 0.084(3) 0.112(3) 0.073(3) 0.015(3) 0.025(2) 0.032(3)
N3 0.052(2) 0.048(2) 0.048(3) 0.011(2) 0.009(2) 0.014(2)
N4 0.059(3) 0.046(2) 0.069(3) 0.009(2) 0.010(2) 0.026(2)
C38 0.057(3) 0.074(4) 0.065(4) 0.019(3) 0.017(3) 0.029(3)
C39 0.055(3) 0.088(4) 0.071(4) 0.034(4) 0.027(3) 0.026(3)
C40 0.058(3) 0.064(4) 0.070(4) 0.033(3) 0.015(3) 0.024(3)
C41 0.053(3) 0.057(3) 0.066(3) 0.025(3) 0.013(3) 0.024(3)
C42 0.042(3) 0.051(3) 0.056(3) 0.023(3) 0.005(2) 0.019(3)
C43 0.043(3) 0.052(3) 0.052(3) 0.015(3) 0.009(2) 0.021(2)
C44 0.049(3) 0.051(3) 0.057(3) 0.019(3) 0.008(2) 0.026(3)
C45 0.051(3) 0.052(3) 0.055(3) 0.021(3) 0.016(2) 0.026(3)
C46 0.052(3) 0.039(3) 0.053(3) 0.018(2) 0.019(2) 0.014(2)
C47 0.039(3) 0.044(3) 0.060(3) 0.016(2) 0.015(2) 0.016(2)
C48 0.042(3) 0.045(3) 0.050(3) 0.012(2) 0.012(2) 0.016(2)
C49 0.051(3) 0.045(3) 0.053(3) 0.013(2) 0.013(2) 0.020(2)
C50 0.065(3) 0.061(3) 0.082(4) 0.025(3) 0.012(3) 0.034(3)
C51 0.073(4) 0.058(3) 0.084(4) 0.023(3) 0.016(3) 0.039(3)
C52 0.068(4) 0.055(4) 0.064(4) 0.003(3) 0.017(3) 0.023(3)
C53 0.054(3) 0.061(3) 0.062(4) 0.005(3) 0.007(3) 0.018(3)
C54 0.054(3) 0.056(3) 0.054(3) 0.014(3) 0.010(2) 0.019(3)
C55 0.077(4) 0.121(6) 0.140(6) 0.083(5) 0.049(4) 0.037(4)
C56 0.070(4) 0.059(3) 0.055(3) 0.011(3) 0.008(3) 0.024(3)
C57 0.057(3) 0.057(4) 0.072(4) 0.027(3) 0.022(3) 0.014(3)
C58 0.101(5) 0.099(5) 0.078(4) 0.021(4) 0.051(4) 0.041(4)
C59 0.059(3) 0.053(3) 0.096(4) 0.029(3) 0.020(3) 0.026(3)
C60 0.046(3) 0.051(3) 0.066(3) 0.013(3) 0.011(3) 0.020(3)
C61 0.055(4) 0.075(4) 0.081(4) 0.026(3) 0.016(3) 0.014(3)
C62 0.064(4) 0.083(4) 0.098(5) 0.019(4) 0.039(4) 0.016(4)
C63 0.064(5) 0.094(5) 0.112(6) 0.007(5) -0.006(4) 0.035(4)
C64 0.084(5) 0.098(5) 0.117(6) 0.039(5) -0.006(4) 0.046(4)
C65 0.073(4) 0.078(4) 0.085(4) 0.026(4) 0.014(3) 0.035(3)
C66 0.060(3) 0.061(3) 0.059(3) 0.024(3) 0.019(3) 0.025(3)
C67 0.079(4) 0.089(4) 0.074(4) 0.042(4) 0.015(3) 0.028(3)
C68 0.068(4) 0.081(4) 0.061(4) 0.015(3) 0.013(3) 0.041(4)
C69 0.064(4) 0.065(4) 0.058(4) 0.007(3) -0.002(3) 0.033(3)
C70 0.078(4) 0.095(5) 0.061(4) 0.000(4) -0.001(3) 0.041(4)
C71 0.110(6) 0.100(5) 0.070(5) -0.001(4) -0.008(4) 0.058(5)
C72 0.091(5) 0.062(4) 0.083(5) 0.002(4) -0.025(4) 0.029(4)
C73 0.079(4) 0.080(4) 0.097(5) 0.021(4) 0.003(4) 0.024(4)
C74 0.066(4) 0.075(4) 0.076(4) 0.012(3) 0.007(3) 0.024(3)

loop_
_atom_type_symbol
_atom_type_description
_atom_type_scat_dispersion_real
_atom_type_scat_dispersion_imag
_atom_type_scat_source
C C 0.0033 0.0016 'International Tables Vol C Tables 4.2.6.8 and 6.1.1.4'
H H 0.0000 0.0000 'International Tables Vol C Tables 4.2.6.8 and 6.1.1.4'
N N 0.0061 0.0033 'International Tables Vol C Tables 4.2.6.8 and 6.1.1.4'
O O 0.0106 0.0060 'International Tables Vol C Tables 4.2.6.8 and 6.1.1.4'
Br Br -0.2901 2.4595 'International Tables Vol C Tables 4.2.6.8 and 6.1.1.4'

loop_
_geom_angle_atom_site_label_1
_geom_angle_atom_site_label_2
_geom_angle_atom_site_label_3
_geom_angle
C9 O1 C12 95.4(3)
C3 O2 C18 117.7(4)
C20 O5 C21 116.1(4)
C10 O6 C22 116.6(4)
C31 O7 C16 119.6(4)
C5 N1 C19 121.9(4)
C5 N1 C8 109.7(3)
C19 N1 C8 120.8(4)
C15 N2 C12 125.7(4)
C15 N2 C14 123.5(4)
C12 N2 C14 110.8(4)
C6 C1 C2 120.5(4)
C3 C2 C1 118.8(4)
O2 C3 C4 114.9(4)
O2 C3 C2 123.0(4)
C4 C3 C2 122.1(4)
C3 C4 C5 118.3(4)
N1 C5 C4 128.1(4)
N1 C5 C6 111.3(4)
C4 C5 C6 120.6(4)
C1 C6 C5 119.7(4)
C1 C6 C7 131.0(4)
C5 C6 C7 109.1(4)
C6 C7 C12 121.4(3)
C6 C7 C13 113.2(4)
C12 C7 C13 100.3(3)
C6 C7 C8 103.0(3)
C12 C7 C8 101.2(3)
C13 C7 C8 118.2(4)
N1 C8 C7 105.3(3)
N1 C8 C9 117.5(3)
C7 C8 C9 100.7(3)
O1 C9 C20 112.1(4)
O1 C9 C10 102.3(3)
C20 C9 C10 113.0(4)
O1 C9 C8 101.6(3)
C20 C9 C8 115.1(4)
C10 C9 C8 111.5(4)
O6 C10 C9 110.6(4)
O6 C10 C11 110.5(3)
C9 C10 C11 101.3(3)
C12 C11 C29 116.4(4)
C12 C11 C17 104.5(3)
C29 C11 C17 111.9(3)
C12 C11 C10 99.9(3)
C29 C11 C10 112.5(3)
C17 C11 C10 110.8(3)
N2 C12 O1 109.7(3)
N2 C12 C11 117.7(4)
O1 C12 C11 100.8(3)
N2 C12 C7 106.1(3)
O1 C12 C7 99.1(3)
C11 C12 C7 121.3(3)
C14 C13 C7 104.9(4)
N2 C14 C13 104.7(4)
O3 C15 N2 121.7(5)
O3 C15 C16 122.2(5)
N2 C15 C16 116.0(4)
O7 C16 C15 106.7(4)
O7 C16 C17 108.2(4)
C15 C16 C17 116.2(4)
C16 C17 C11 110.6(4)
O4 C20 O5 124.1(5)
O4 C20 C9 123.3(5)
O5 C20 C9 112.5(4)
O6 C22 C23 107.0(4)
C28 C23 C24 117.9(6)
C28 C23 C22 123.3(5)
C24 C23 C22 118.8(6)
C25 C24 C23 119.9(7)
C26 C25 C24 121.3(7)
C25 C26 C27 119.7(7)
C26 C27 C28 119.1(8)
C23 C28 C27 122.1(7)
C30 C29 C11 113.4(4)
O8 C31 O7 122.4(5)
O8 C31 C32 125.0(5)
O7 C31 C32 112.6(5)
C37 C32 C33 118.1(5)
C37 C32 C31 122.5(5)
C33 C32 C31 119.4(5)
C34 C33 C32 121.1(5)
C33 C34 C35 119.4(5)
C36 C35 C34 120.5(5)
C36 C35 Br1 120.8(5)
C34 C35 Br1 118.7(4)
C35 C36 C37 119.8(5)
C36 C37 C32 121.0(5)
C46 O9 C49 95.3(3)
C40 O10 C55 118.4(5)
C57 O13 C58 118.1(4)
C47 O14 C59 116.4(3)
C68 O15 C53 116.3(4)
C42 N3 C45 109.0(4)
C42 N3 C56 121.6(4)
C45 N3 C56 118.8(4)
C52 N4 C49 123.0(4)
C52 N4 C51 122.9(4)
C49 N4 C51 112.7(4)
C43 C38 C39 120.2(5)
C40 C39 C38 119.4(5)
C41 C40 C39 120.9(5)
C41 C40 O10 115.2(5)
C39 C40 O10 123.8(5)
C40 C41 C42 119.6(5)
C41 C42 N3 127.7(4)
C41 C42 C43 120.3(5)
N3 C42 C43 111.9(4)
C38 C43 C42 119.4(5)
C38 C43 C44 131.2(4)
C42 C43 C44 109.1(4)
C43 C44 C50 114.9(4)
C43 C44 C45 102.3(4)
C50 C44 C45 117.8(4)
C43 C44 C49 121.6(4)
C50 C44 C49 100.1(4)
C45 C44 C49 100.3(4)
N3 C45 C44 107.2(4)
N3 C45 C46 117.0(4)
C44 C45 C46 101.4(4)
O9 C46 C57 111.8(4)
O9 C46 C47 102.9(3)
C57 C46 C47 114.2(4)
O9 C46 C45 100.0(3)
C57 C46 C45 113.9(4)
C47 C46 C45 112.6(4)
O14 C47 C46 110.7(3)
O14 C47 C48 111.4(4)
C46 C47 C48 102.3(3)
C54 C48 C49 105.5(4)
C54 C48 C66 111.8(4)
C49 C48 C66 116.1(4)
C54 C48 C47 110.6(4)
C49 C48 C47 98.8(3)
C66 C48 C47 113.1(4)
N4 C49 O9 110.5(4)
N4 C49 C48 117.2(4)
O9 C49 C48 101.3(3)
N4 C49 C44 105.8(4)
O9 C49 C44 99.7(3)
C48 C49 C44 120.6(4)
C51 C50 C44 106.7(4)
N4 C51 C50 104.1(4)
O11 C52 N4 121.1(5)
O11 C52 C53 123.2(5)
N4 C52 C53 115.6(5)
O15 C53 C52 108.6(4)
O15 C53 C54 108.4(4)
C52 C53 C54 113.7(4)
C53 C54 C48 110.0(4)
O12 C57 O13 124.0(5)
O12 C57 C46 127.1(5)
O13 C57 C46 108.8(4)
O14 C59 C60 109.1(4)
C61 C60 C65 118.4(5)
C61 C60 C59 121.4(5)
C65 C60 C59 120.2(5)
C60 C61 C62 121.3(6)
C63 C62 C61 119.0(6)
C64 C63 C62 120.5(6)
C63 C64 C65 120.4(7)
C60 C65 C64 120.3(6)
C67 C66 C48 115.9(4)
O16 C68 O15 123.2(5)
O16 C68 C69 125.3(5)
O15 C68 C69 111.5(5)
C74 C69 C70 119.2(5)
C74 C69 C68 123.2(5)
C70 C69 C68 117.6(6)
C71 C70 C69 121.6(6)
C70 C71 C72 118.4(6)
C71 C72 C73 122.6(6)
C71 C72 Br2 120.9(6)
C73 C72 Br2 116.5(6)
C72 C73 C74 117.5(6)
C69 C74 C73 120.6(6)

loop_
_geom_bond_atom_site_label_1
_geom_bond_atom_site_label_2
_geom_bond_distance
Br1 C35 1.890(5)
O1 C9 1.448(5)
O1 C12 1.477(5)
O2 C3 1.382(5)
O2 C18 1.400(7)
O3 C15 1.231(5)
O4 C20 1.194(6)
O5 C20 1.323(6)
O5 C21 1.457(6)
O6 C10 1.422(5)
O6 C22 1.426(6)
O7 C31 1.328(6)
O7 C16 1.450(5)
O8 C31 1.185(5)
N1 C5 1.386(5)
N1 C19 1.450(5)
N1 C8 1.468(5)
N2 C15 1.346(6)
N2 C12 1.445(5)
N2 C14 1.479(6)
C1 C6 1.382(6)
C1 C2 1.394(6)
C2 C3 1.393(6)
C3 C4 1.383(6)
C4 C5 1.398(6)
C5 C6 1.405(6)
C6 C7 1.515(6)
C7 C12 1.551(6)
C7 C13 1.558(6)
C7 C8 1.564(6)
C8 C9 1.573(6)
C9 C20 1.516(6)
C9 C10 1.568(6)
C10 C11 1.584(6)
C11 C12 1.543(6)
C11 C29 1.544(6)
C11 C17 1.546(6)
C13 C14 1.536(6)
C15 C16 1.514(7)
C16 C17 1.536(6)
C22 C23 1.528(7)
C23 C28 1.347(8)
C23 C24 1.394(8)
C24 C25 1.383(9)
C25 C26 1.345(10)
C26 C27 1.369(10)
C27 C28 1.394(8)
C29 C30 1.528(6)
C31 C32 1.478(6)
C32 C37 1.385(6)
C32 C33 1.395(7)
C33 C34 1.377(7)
C34 C35 1.382(7)
C35 C36 1.370(7)
C36 C37 1.382(6)
Br2 C72 1.922(6)
O9 C46 1.445(5)
O9 C49 1.482(5)
O10 C40 1.390(6)
O10 C55 1.420(6)
O11 C52 1.221(6)
O12 C57 1.185(5)
O13 C57 1.345(6)
O13 C58 1.448(6)
O14 C47 1.425(5)
O14 C59 1.426(5)
O15 C68 1.364(6)
O15 C53 1.445(6)
O16 C68 1.204(6)
N3 C42 1.391(6)
N3 C45 1.453(5)
N3 C56 1.468(6)
N4 C52 1.370(6)
N4 C49 1.424(6)
N4 C51 1.466(6)
C38 C43 1.377(6)
C38 C39 1.406(7)
C39 C40 1.391(7)
C40 C41 1.381(7)
C41 C42 1.385(6)
C42 C43 1.415(6)
C43 C44 1.508(6)
C44 C50 1.559(6)
C44 C45 1.569(6)
C44 C49 1.572(6)
C45 C46 1.576(6)
C46 C57 1.497(7)
C46 C47 1.558(6)
C47 C48 1.582(6)
C48 C54 1.538(6)
C48 C49 1.543(6)
C48 C66 1.548(6)
C50 C51 1.539(7)
C52 C53 1.524(7)
C53 C54 1.528(6)
C59 C60 1.507(7)
C60 C61 1.365(7)
C60 C65 1.376(7)
C61 C62 1.397(8)
C62 C63 1.371(9)
C63 C64 1.344(9)
C64 C65 1.395(8)
C66 C67 1.522(7)
C68 C69 1.495(8)
C69 C74 1.379(7)
C69 C70 1.403(7)
C70 C71 1.366(8)
C71 C72 1.374(9)
C72 C73 1.401(9)
C73 C74 1.405(8)

loop_
_geom_torsion_atom_site_label_1
_geom_torsion_atom_site_label_2
_geom_torsion_atom_site_label_3
_geom_torsion_atom_site_label_4
_geom_torsion
C6 C1 C2 C3 0.3(7)
C18 O2 C3 C4 169.1(5)
C18 O2 C3 C2 -10.2(8)
C1 C2 C3 O2 178.7(4)
C1 C2 C3 C4 -0.6(7)
O2 C3 C4 C5 -179.2(4)
C2 C3 C4 C5 0.2(7)
C19 N1 C5 C4 -17.9(7)
C8 N1 C5 C4 -167.6(4)
C19 N1 C5 C6 161.8(4)
C8 N1 C5 C6 12.1(5)
C3 C4 C5 N1 -179.9(4)
C3 C4 C5 C6 0.4(6)
C2 C1 C6 C5 0.4(7)
C2 C1 C6 C7 -173.8(4)
N1 C5 C6 C1 179.6(4)
C4 C5 C6 C1 -0.7(6)
N1 C5 C6 C7 -5.1(5)
C4 C5 C6 C7 174.6(4)
C1 C6 C7 C12 -76.7(6)
C5 C6 C7 C12 108.7(4)
C1 C6 C7 C13 42.6(6)
C5 C6 C7 C13 -132.0(4)
C1 C6 C7 C8 171.3(5)
C5 C6 C7 C8 -3.3(4)
C5 N1 C8 C7 -13.5(4)
C19 N1 C8 C7 -163.6(4)
C5 N1 C8 C9 -124.6(4)
C19 N1 C8 C9 85.3(5)
C6 C7 C8 N1 9.8(4)
C12 C7 C8 N1 -116.3(3)
C13 C7 C8 N1 135.4(4)
C6 C7 C8 C9 132.5(3)
C12 C7 C8 C9 6.3(4)
C13 C7 C8 C9 -102.0(4)
C12 O1 C9 C20 178.0(4)
C12 O1 C9 C10 56.8(3)
C12 O1 C9 C8 -58.5(4)
N1 C8 C9 O1 145.4(3)
C7 C8 C9 O1 31.8(4)
N1 C8 C9 C20 -93.2(5)
C7 C8 C9 C20 153.1(4)
N1 C8 C9 C10 37.1(5)
C7 C8 C9 C10 -76.5(4)
C22 O6 C10 C9 104.6(5)
C22 O6 C10 C11 -144.0(4)
O1 C9 C10 O6 86.5(4)
C20 C9 C10 O6 -34.2(5)
C8 C9 C10 O6 -165.7(3)
O1 C9 C10 C11 -30.7(4)
C20 C9 C10 C11 -151.4(4)
C8 C9 C10 C11 77.1(4)
O6 C10 C11 C12 -124.0(4)
C9 C10 C11 C12 -6.7(4)
O6 C10 C11 C29 111.8(4)
C9 C10 C11 C29 -130.9(4)
O6 C10 C11 C17 -14.3(5)
C9 C10 C11 C17 103.0(4)
C15 N2 C12 O1 94.1(5)
C14 N2 C12 O1 -86.2(4)
C15 N2 C12 C11 -20.2(6)
C14 N2 C12 C11 159.5(4)
C15 N2 C12 C7 -159.8(4)
C14 N2 C12 C7 19.9(4)
C9 O1 C12 N2 173.3(4)
C9 O1 C12 C11 -62.0(3)
C9 O1 C12 C7 62.5(3)
C29 C11 C12 N2 -78.1(5)
C17 C11 C12 N2 45.9(5)
C10 C11 C12 N2 160.6(3)
C29 C11 C12 O1 162.8(3)
C17 C11 C12 O1 -73.2(4)
C10 C11 C12 O1 41.5(4)
C29 C11 C12 C7 55.1(5)
C17 C11 C12 C7 179.1(3)
C10 C11 C12 C7 -66.2(4)
C6 C7 C12 N2 92.0(4)
C13 C7 C12 N2 -33.4(4)
C8 C7 C12 N2 -155.2(3)
C6 C7 C12 O1 -154.4(3)
C13 C7 C12 O1 80.2(3)
C8 C7 C12 O1 -41.5(4)
C6 C7 C12 C11 -45.8(5)
C13 C7 C12 C11 -171.2(4)
C8 C7 C12 C11 67.0(4)
C6 C7 C13 C14 -95.9(4)
C12 C7 C13 C14 34.9(4)
C8 C7 C13 C14 143.6(4)
C15 N2 C14 C13 -177.4(4)
C12 N2 C14 C13 2.9(5)
C7 C13 C14 N2 -24.3(5)
C12 N2 C15 O3 -177.4(4)
C14 N2 C15 O3 2.9(7)
C12 N2 C15 C16 4.9(6)
C14 N2 C15 C16 -174.7(4)
C31 O7 C16 C15 -129.7(4)
C31 O7 C16 C17 104.6(5)
O3 C15 C16 O7 41.7(6)
N2 C15 C16 O7 -140.7(4)
O3 C15 C16 C17 162.4(4)
N2 C15 C16 C17 -20.0(6)
O7 C16 C17 C11 169.4(4)
C15 C16 C17 C11 49.5(5)
C12 C11 C17 C16 -58.9(4)
C29 C11 C17 C16 68.0(5)
C10 C11 C17 C16 -165.6(4)
C21 O5 C20 O4 1.4(8)
C21 O5 C20 C9 -176.1(5)
O1 C9 C20 O4 169.8(5)
C10 C9 C20 O4 -75.3(6)
C8 C9 C20 O4 54.3(7)
O1 C9 C20 O5 -12.7(6)
C10 C9 C20 O5 102.2(5)
C8 C9 C20 O5 -128.2(4)
C10 O6 C22 C23 -151.9(4)
O6 C22 C23 C28 -28.6(8)
O6 C22 C23 C24 149.8(5)
C28 C23 C24 C25 -0.7(10)
C22 C23 C24 C25 -179.1(6)
C23 C24 C25 C26 0.5(12)
C24 C25 C26 C27 -0.8(12)
C25 C26 C27 C28 1.3(12)
C24 C23 C28 C27 1.2(10)
C22 C23 C28 C27 179.6(6)
C26 C27 C28 C23 -1.5(11)
C12 C11 C29 C30 176.7(4)
C17 C11 C29 C30 56.6(5)
C10 C11 C29 C30 -68.9(5)
C16 O7 C31 O8 1.6(8)
C16 O7 C31 C32 -179.9(4)
O8 C31 C32 C37 -171.6(6)
O7 C31 C32 C37 9.9(7)
O8 C31 C32 C33 8.9(8)
O7 C31 C32 C33 -169.6(5)
C37 C32 C33 C34 -1.5(8)
C31 C32 C33 C34 177.9(5)
C32 C33 C34 C35 -0.1(8)
C33 C34 C35 C36 2.8(8)
C33 C34 C35 Br1 -176.6(4)
C34 C35 C36 C37 -3.7(8)
Br1 C35 C36 C37 175.7(4)
C35 C36 C37 C32 2.0(7)
C33 C32 C37 C36 0.6(7)
C31 C32 C37 C36 -178.9(5)
C43 C38 C39 C40 -2.9(8)
C38 C39 C40 C41 2.1(8)
C38 C39 C40 O10 -176.3(5)
C55 O10 C40 C41 -174.9(5)
C55 O10 C40 C39 3.5(7)
C39 C40 C41 C42 -0.7(7)
O10 C40 C41 C42 177.8(4)
C40 C41 C42 N3 178.8(4)
C40 C41 C42 C43 0.2(7)
C45 N3 C42 C41 174.0(4)
C56 N3 C42 C41 30.0(7)
C45 N3 C42 C43 -7.3(5)
C56 N3 C42 C43 -151.4(4)
C39 C38 C43 C42 2.4(7)
C39 C38 C43 C44 176.6(5)
C41 C42 C43 C38 -1.1(7)
N3 C42 C43 C38 -179.9(4)
C41 C42 C43 C44 -176.4(4)
N3 C42 C43 C44 4.8(5)
C38 C43 C44 C50 -46.2(7)
C42 C43 C44 C50 128.4(4)
C38 C43 C44 C45 -175.1(5)
C42 C43 C44 C45 -0.4(5)
C38 C43 C44 C49 74.5(7)
C42 C43 C44 C49 -110.9(5)
C42 N3 C45 C44 6.7(5)
C56 N3 C45 C44 151.9(4)
C42 N3 C45 C46 119.7(4)
C56 N3 C45 C46 -95.0(5)
C43 C44 C45 N3 -3.7(4)
C50 C44 C45 N3 -130.7(4)
C49 C44 C45 N3 122.1(4)
C43 C44 C45 C46 -127.0(4)
C50 C44 C45 C46 106.1(4)
C49 C44 C45 C46 -1.2(4)
C49 O9 C46 C57 -178.0(4)
C49 O9 C46 C47 -55.0(4)
C49 O9 C46 C45 61.1(4)
N3 C45 C46 O9 -152.9(4)
C44 C45 C46 O9 -36.7(4)
N3 C45 C46 C57 87.7(5)
C44 C45 C46 C57 -156.0(4)
N3 C45 C46 C47 -44.4(5)
C44 C45 C46 C47 71.9(4)
C59 O14 C47 C46 -122.1(4)
C59 O14 C47 C48 124.8(4)
O9 C46 C47 O14 -90.1(4)
C57 C46 C47 O14 31.2(5)
C45 C46 C47 O14 163.2(3)
O9 C46 C47 C48 28.8(4)
C57 C46 C47 C48 150.1(4)
C45 C46 C47 C48 -77.9(4)
O14 C47 C48 C54 16.5(5)
C46 C47 C48 C54 -101.8(4)
O14 C47 C48 C49 126.8(4)
C46 C47 C48 C49 8.6(4)
O14 C47 C48 C66 -109.8(4)
C46 C47 C48 C66 132.0(4)
C52 N4 C49 O9 -82.6(5)
C51 N4 C49 O9 84.4(5)
C52 N4 C49 C48 32.7(6)
C51 N4 C49 C48 -160.3(4)
C52 N4 C49 C44 170.4(4)
C51 N4 C49 C44 -22.6(5)
C46 O9 C49 N4 -173.2(4)
C46 O9 C49 C48 61.9(4)
C46 O9 C49 C44 -62.2(4)
C54 C48 C49 N4 -48.4(5)
C66 C48 C49 N4 76.0(5)
C47 C48 C49 N4 -162.8(4)
C54 C48 C49 O9 71.8(4)
C66 C48 C49 O9 -163.7(4)
C47 C48 C49 O9 -42.6(4)
C54 C48 C49 C44 -179.7(4)
C66 C48 C49 C44 -55.2(6)
C47 C48 C49 C44 65.9(5)
C43 C44 C49 N4 -96.2(5)
C50 C44 C49 N4 31.4(5)
C45 C44 C49 N4 152.3(4)
C43 C44 C49 O9 149.1(4)
C50 C44 C49 O9 -83.3(4)
C45 C44 C49 O9 37.6(4)
C43 C44 C49 C48 39.8(6)
C50 C44 C49 C48 167.4(4)
C45 C44 C49 C48 -71.7(5)
C43 C44 C50 C51 102.3(5)
C45 C44 C50 C51 -137.1(4)
C49 C44 C50 C51 -29.7(5)
C52 N4 C51 C50 170.1(5)
C49 N4 C51 C50 3.1(6)
C44 C50 C51 N4 17.9(5)
C49 N4 C52 O11 160.1(5)
C51 N4 C52 O11 -5.6(8)
C49 N4 C52 C53 -23.8(7)
C51 N4 C52 C53 170.5(5)
C68 O15 C53 C52 94.0(5)
C68 O15 C53 C54 -142.1(4)
O11 C52 C53 O15 -28.4(7)
N4 C52 C53 O15 155.6(4)
O11 C52 C53 C54 -149.1(5)
N4 C52 C53 C54 34.9(6)
O15 C53 C54 C48 -175.6(4)
C52 C53 C54 C48 -54.8(6)
C49 C48 C54 C53 58.8(5)
C66 C48 C54 C53 -68.3(5)
C47 C48 C54 C53 164.7(4)
C58 O13 C57 O12 5.2(8)
C58 O13 C57 C46 -178.7(4)
O9 C46 C57 O12 -11.6(8)
C47 C46 C57 O12 -127.8(6)
C45 C46 C57 O12 100.8(6)
O9 C46 C57 O13 172.6(4)
C47 C46 C57 O13 56.3(5)
C45 C46 C57 O13 -75.0(5)
C47 O14 C59 C60 -177.3(4)
O14 C59 C60 C61 -48.8(7)
O14 C59 C60 C65 131.3(5)
C65 C60 C61 C62 -1.4(8)
C59 C60 C61 C62 178.7(5)
C60 C61 C62 C63 2.3(9)
C61 C62 C63 C64 -1.3(10)
C62 C63 C64 C65 -0.5(11)
C61 C60 C65 C64 -0.5(8)
C59 C60 C65 C64 179.5(5)
C63 C64 C65 C60 1.4(10)
C54 C48 C66 C67 -49.7(6)
C49 C48 C66 C67 -170.8(4)
C47 C48 C66 C67 76.0(5)
C53 O15 C68 O16 4.7(8)
C53 O15 C68 C69 -175.4(4)
O16 C68 C69 C74 165.3(6)
O15 C68 C69 C74 -14.7(7)
O16 C68 C69 C70 -12.3(9)
O15 C68 C69 C70 167.7(5)
C74 C69 C70 C71 0.7(9)
C68 C69 C70 C71 178.4(6)
C69 C70 C71 C72 -1.0(10)
C70 C71 C72 C73 0.9(10)
C70 C71 C72 Br2 -179.6(5)
C71 C72 C73 C74 -0.4(9)
Br2 C72 C73 C74 180.0(4)
C70 C69 C74 C73 -0.3(8)
C68 C69 C74 C73 -177.8(5)
C72 C73 C74 C69 0.2(9)
